data_2238172
loop_
_publ_author_name
'Liu, Guang-Lin'
'Sun, Jun'
'Zhang, Jing-Chao'
'Mei, Jie'
'Guo, Cheng'

_publ_section_title
;
 4-Nitro-<i>N</i>^2^-(pyridin-4-ylmethylidene)benzene-1,2-diamine
;
_journal_issue 7
_journal_name_full 'Acta Crystallographica Section E'
_journal_page_first o1073
_journal_paper_doi 10.1107/S1600536813015481
_journal_volume 69
_journal_year 2013
_chemical_formula_iupac 'C12 H10 N4 O2 '
_chemical_formula_moiety 'C12 H10 N4 O2 '
_chemical_formula_sum 'C12 H10 N4 O2'
_chemical_formula_weight 242.24
_chemical_melting_point 449.65
_chemical_name_systematic
;
4-Nitro-<i>N</i>^2^-(pyridin-4-ylmethylidene)benzene-1,2-diamine
;
_space_group_IT_number 15
_symmetry_cell_setting monoclinic
_symmetry_space_group_name_Hall '-C 2yc'
_symmetry_space_group_name_H-M 'C 1 2/c 1'
_atom_sites_solution_hydrogens geom
_atom_sites_solution_primary direct
_atom_sites_solution_secondary difmap
_audit_creation_method SHELXL-97
_cell_angle_alpha 90.00
_cell_angle_beta 116.36(3)
_cell_angle_gamma 90.00
_cell_formula_units_Z 8
_cell_length_a 21.324(4)
_cell_length_b 9.1480(18)
_cell_length_c 12.950(3)
_cell_measurement_reflns_used 25
_cell_measurement_temperature 293(2)
_cell_measurement_theta_max 13
_cell_measurement_theta_min 10
_cell_volume 2263.5(10)
_computing_cell_refinement 'CAD-4 EXPRESS (Enraf--Nonius, 1994)'
_computing_data_collection 'CAD-4 EXPRESS (Enraf--Nonius, 1994)'
_computing_data_reduction 'XCAD4 (Harms & Wocadlo, 1995)'
_computing_molecular_graphics 'SHELXTL (Sheldrick, 2008)'
_computing_publication_material 'PLATON (Spek, 2009)'
_computing_structure_refinement 'SHELXL97 (Sheldrick, 2008)'
_computing_structure_solution 'SHELXS97 (Sheldrick, 2008)'
_diffrn_ambient_temperature 293(2)
_diffrn_measured_fraction_theta_full 0.998
_diffrn_measured_fraction_theta_max 0.998
_diffrn_measurement_device_type 'Enraf--Nonius CAD-4'
_diffrn_measurement_method \w/2\q
_diffrn_radiation_monochromator graphite
_diffrn_radiation_source 'fine-focus sealed tube'
_diffrn_radiation_type MoK\a
_diffrn_radiation_wavelength 0.71073
_diffrn_reflns_av_R_equivalents 0.0382
_diffrn_reflns_av_sigmaI/netI 0.0522
_diffrn_reflns_limit_h_max 25
_diffrn_reflns_limit_h_min 0
_diffrn_reflns_limit_k_max 11
_diffrn_reflns_limit_k_min 0
_diffrn_reflns_limit_l_max 14
_diffrn_reflns_limit_l_min -15
_diffrn_reflns_number 2128
_diffrn_reflns_theta_full 25.39
_diffrn_reflns_theta_max 25.39
_diffrn_reflns_theta_min 2.13
_diffrn_standards_decay_% 1
_diffrn_standards_interval_count 200
_diffrn_standards_interval_time 120
_diffrn_standards_number 3
_exptl_absorpt_coefficient_mu 0.102
_exptl_absorpt_correction_T_max 0.9899
_exptl_absorpt_correction_T_min 0.9701
_exptl_absorpt_correction_type psi-scan
_exptl_absorpt_process_details '(North <i>et al.</i>, 1968)'
_exptl_crystal_colour yellow
_exptl_crystal_density_diffrn 1.422
_exptl_crystal_density_method 'not measured'
_exptl_crystal_description block
_exptl_crystal_F_000 1008
_exptl_crystal_size_max 0.30
_exptl_crystal_size_mid 0.20
_exptl_crystal_size_min 0.10
_refine_diff_density_max 0.194
_refine_diff_density_min -0.184
_refine_ls_extinction_coef 0.0052(12)
_refine_ls_extinction_expression Fc^*^=kFc[1+0.001xFc^2^\l^3^/sin(2\q)]^-1/4^
_refine_ls_extinction_method SHELXL
_refine_ls_goodness_of_fit_ref 1.005
_refine_ls_hydrogen_treatment constr
_refine_ls_matrix_type full
_refine_ls_number_parameters 164
_refine_ls_number_reflns 2070
_refine_ls_number_restraints 0
_refine_ls_restrained_S_all 1.005
_refine_ls_R_factor_all 0.1067
_refine_ls_R_factor_gt 0.0575
_refine_ls_shift/su_max 0.000
_refine_ls_shift/su_mean 0.000
_refine_ls_structure_factor_coef Fsqd
_refine_ls_weighting_details 'calc w=1/[\s^2^(Fo^2^)+(0.0900P)^2^] where P=(Fo^2^+2Fc^2^)/3'
_refine_ls_weighting_scheme calc
_refine_ls_wR_factor_gt 0.1435
_refine_ls_wR_factor_ref 0.1747
_reflns_number_gt 1247
_reflns_number_total 2070
_reflns_threshold_expression I>2\s(I)
_cod_data_source_file hb7085.cif
_cod_data_source_block I
_cod_original_cell_volume 2263.5(8)
_cod_original_sg_symbol_H-M 'C 2/c'
_cod_database_code 2238172
_cod_database_fobs_code 2238172

loop_
_symmetry_equiv_pos_as_xyz
'x, y, z'
'-x, y, -z+1/2'
'x+1/2, y+1/2, z'
'-x+1/2, y+1/2, -z+1/2'
'-x, -y, -z'
'x, -y, z-1/2'
'-x+1/2, -y+1/2, -z'
'x+1/2, -y+1/2, z-1/2'

loop_
_atom_site_type_symbol
_atom_site_label
_atom_site_fract_x
_atom_site_fract_y
_atom_site_fract_z
_atom_site_U_iso_or_equiv
_atom_site_adp_type
_atom_site_calc_flag
_atom_site_refinement_flags
_atom_site_occupancy
_atom_site_symmetry_multiplicity
C C1 0.32477(14) 0.2795(3) -0.0542(3) 0.0521(8) Uani d . 1 1
H H1A 0.3229 0.2145 -0.1108 0.062 Uiso calc R 1 1
N N1 0.23039(15) 0.4169(4) -0.2041(3) 0.0792(10) Uani d . 1 1
O O1 0.18599(16) 0.5126(4) -0.2272(3) 0.1194(12) Uani d . 1 1
N N2 0.42131(15) 0.3378(3) 0.2557(2) 0.0666(8) Uani d . 1 1
H H2A 0.4219 0.3980 0.3072 0.080 Uiso calc R 1 1
H H2B 0.4499 0.2652 0.2754 0.080 Uiso calc R 1 1
C C2 0.27963(16) 0.3970(4) -0.0840(3) 0.0596(9) Uani d . 1 1
O O2 0.23537(15) 0.3379(4) -0.2766(3) 0.0991(10) Uani d . 1 1
N N3 0.42154(12) 0.1420(2) 0.09465(19) 0.0461(6) Uani d . 1 1
C C3 0.28139(17) 0.4952(4) -0.0015(4) 0.0714(11) Uani d . 1 1
H H3B 0.2506 0.5740 -0.0223 0.086 Uiso calc R 1 1
C C4 0.32854(17) 0.4753(3) 0.1102(4) 0.0664(10) Uani d . 1 1
H H4A 0.3297 0.5414 0.1656 0.080 Uiso calc R 1 1
N N4 0.53086(14) -0.3605(2) 0.1282(2) 0.0546(7) Uani d . 1 1
C C5 0.37562(15) 0.3574(3) 0.1443(3) 0.0526(8) Uani d . 1 1
C C6 0.37257(14) 0.2579(3) 0.0586(2) 0.0455(7) Uani d . 1 1
C C7 0.40423(15) 0.0216(3) 0.0405(2) 0.0472(7) Uani d . 1 1
H H7A 0.3597 0.0141 -0.0205 0.057 Uiso calc R 1 1
C C8 0.45009(14) -0.1054(3) 0.0682(2) 0.0440(7) Uani d . 1 1
C C9 0.52046(15) -0.1025(3) 0.1456(2) 0.0475(8) Uani d . 1 1
H H9A 0.5420 -0.0148 0.1789 0.057 Uiso calc R 1 1
C C10 0.55786(15) -0.2301(3) 0.1725(2) 0.0501(7) Uani d . 1 1
H H10A 0.6050 -0.2258 0.2247 0.060 Uiso calc R 1 1
C C11 0.46362(17) -0.3624(3) 0.0523(3) 0.0578(9) Uani d . 1 1
H H11A 0.4435 -0.4513 0.0194 0.069 Uiso calc R 1 1
C C12 0.42246(16) -0.2395(3) 0.0201(3) 0.0541(8) Uani d . 1 1
H H12A 0.3759 -0.2464 -0.0341 0.065 Uiso calc R 1 1

loop_
_atom_site_aniso_label
_atom_site_aniso_U_11
_atom_site_aniso_U_22
_atom_site_aniso_U_33
_atom_site_aniso_U_12
_atom_site_aniso_U_13
_atom_site_aniso_U_23
C1 0.0439(16) 0.0497(17) 0.0602(19) 0.0008(14) 0.0209(15) 0.0038(15)
N1 0.0479(17) 0.081(2) 0.093(3) 0.0097(17) 0.0174(18) 0.035(2)
O1 0.0750(18) 0.108(2) 0.143(3) 0.0420(18) 0.0195(18) 0.053(2)
N2 0.0734(19) 0.0603(17) 0.0600(18) -0.0034(15) 0.0241(15) -0.0172(14)
C2 0.0397(16) 0.056(2) 0.075(2) 0.0068(15) 0.0181(16) 0.0182(17)
O2 0.0711(19) 0.129(3) 0.072(2) 0.0121(17) 0.0095(15) 0.0210(18)
N3 0.0456(14) 0.0417(14) 0.0456(14) 0.0029(11) 0.0154(11) 0.0011(11)
C3 0.0437(18) 0.047(2) 0.118(3) 0.0074(15) 0.031(2) 0.014(2)
C4 0.057(2) 0.0462(19) 0.102(3) -0.0031(16) 0.041(2) -0.0124(19)
N4 0.0548(16) 0.0442(15) 0.0627(17) 0.0053(12) 0.0242(14) 0.0004(12)
C5 0.0489(17) 0.0417(17) 0.070(2) -0.0083(14) 0.0285(17) -0.0072(15)
C6 0.0416(15) 0.0404(15) 0.0510(17) -0.0003(13) 0.0174(14) 0.0020(13)
C7 0.0415(15) 0.0455(17) 0.0451(16) -0.0009(13) 0.0106(13) 0.0002(13)
C8 0.0461(16) 0.0438(17) 0.0389(15) 0.0014(13) 0.0160(13) 0.0006(12)
C9 0.0471(17) 0.0437(17) 0.0465(17) -0.0015(13) 0.0159(14) -0.0017(13)
C10 0.0442(16) 0.0512(18) 0.0503(17) 0.0023(14) 0.0170(13) 0.0015(14)
C11 0.064(2) 0.0414(18) 0.063(2) -0.0051(16) 0.0235(17) -0.0064(15)
C12 0.0486(17) 0.0504(19) 0.0527(17) -0.0013(15) 0.0129(14) -0.0052(15)

loop_
_atom_type_symbol
_atom_type_description
_atom_type_scat_dispersion_real
_atom_type_scat_dispersion_imag
_atom_type_scat_source
C C 0.0033 0.0016 'International Tables Vol C Tables 4.2.6.8 and 6.1.1.4'
H H 0.0000 0.0000 'International Tables Vol C Tables 4.2.6.8 and 6.1.1.4'
N N 0.0061 0.0033 'International Tables Vol C Tables 4.2.6.8 and 6.1.1.4'
O O 0.0106 0.0060 'International Tables Vol C Tables 4.2.6.8 and 6.1.1.4'

loop_
_geom_angle_atom_site_label_1
_geom_angle_atom_site_label_2
_geom_angle_atom_site_label_3
_geom_angle
C6 C1 C2 120.4(3)
C6 C1 H1A 119.8
C2 C1 H1A 119.8
O1 N1 O2 123.7(4)
O1 N1 C2 117.7(4)
O2 N1 C2 118.6(3)
C5 N2 H2A 120.0
C5 N2 H2B 120.0
H2A N2 H2B 120.0
C1 C2 C3 120.9(3)
C1 C2 N1 118.7(4)
C3 C2 N1 120.3(3)
C7 N3 C6 118.5(2)
C4 C3 C2 119.3(3)
C4 C3 H3B 120.4
C2 C3 H3B 120.4
C3 C4 C5 121.7(3)
C3 C4 H4A 119.2
C5 C4 H4A 119.2
C11 N4 C10 116.5(2)
N2 C5 C4 120.9(3)
N2 C5 C6 121.0(3)
C4 C5 C6 118.1(3)
C1 C6 C5 119.7(3)
C1 C6 N3 123.3(3)
C5 C6 N3 117.0(2)
N3 C7 C8 123.8(3)
N3 C7 H7A 118.1
C8 C7 H7A 118.1
C12 C8 C9 116.8(3)
C12 C8 C7 119.4(2)
C9 C8 C7 123.7(3)
C10 C9 C8 119.3(3)
C10 C9 H9A 120.4
C8 C9 H9A 120.4
N4 C10 C9 124.1(3)
N4 C10 H10A 118.0
C9 C10 H10A 118.0
N4 C11 C12 123.2(3)
N4 C11 H11A 118.4
C12 C11 H11A 118.4
C11 C12 C8 120.2(3)
C11 C12 H12A 119.9
C8 C12 H12A 119.9

loop_
_geom_bond_atom_site_label_1
_geom_bond_atom_site_label_2
_geom_bond_distance
C1 C6 1.375(4)
C1 C2 1.379(4)
C1 H1A 0.9300
N1 O1 1.225(4)
N1 O2 1.226(4)
N1 C2 1.450(5)
N2 C5 1.347(4)
N2 H2A 0.8600
N2 H2B 0.8600
C2 C3 1.384(5)
N3 C7 1.269(3)
N3 C6 1.414(3)
C3 C4 1.359(5)
C3 H3B 0.9300
C4 C5 1.405(4)
C4 H4A 0.9300
N4 C11 1.331(4)
N4 C10 1.338(3)
C5 C6 1.414(4)
C7 C8 1.457(4)
C7 H7A 0.9300
C8 C12 1.383(4)
C8 C9 1.386(4)
C9 C10 1.368(4)
C9 H9A 0.9300
C10 H10A 0.9300
C11 C12 1.372(4)
C11 H11A 0.9300
C12 H12A 0.9300

loop_
_geom_hbond_atom_site_label_D
_geom_hbond_atom_site_label_H
_geom_hbond_atom_site_label_A
_geom_hbond_site_symmetry_A
_geom_hbond_distance_DH
_geom_hbond_distance_HA
_geom_hbond_distance_DA
_geom_hbond_angle_DHA
N2 H2A N4 2_665 0.86 2.42 3.091(3) 135
N2 H2B N3 . 0.86 2.42 2.751(3) 103
C10 H10A O1 8_556 0.93 2.49 3.156(5) 128

loop_
_geom_torsion_atom_site_label_1
_geom_torsion_atom_site_label_2
_geom_torsion_atom_site_label_3
_geom_torsion_atom_site_label_4
_geom_torsion
C6 C1 C2 C3 0.0(5)
C6 C1 C2 N1 179.5(3)
O1 N1 C2 C1 172.5(3)
O2 N1 C2 C1 -7.6(5)
O1 N1 C2 C3 -8.0(5)
O2 N1 C2 C3 171.9(3)
C1 C2 C3 C4 0.3(5)
N1 C2 C3 C4 -179.2(3)
C2 C3 C4 C5 0.0(5)
C3 C4 C5 N2 -178.9(3)
C3 C4 C5 C6 -0.4(4)
C2 C1 C6 C5 -0.4(4)
C2 C1 C6 N3 -178.3(3)
N2 C5 C6 C1 179.1(3)
C4 C5 C6 C1 0.6(4)
N2 C5 C6 N3 -2.8(4)
C4 C5 C6 N3 178.6(2)
C7 N3 C6 C1 -32.3(4)
C7 N3 C6 C5 149.7(3)
C6 N3 C7 C8 179.3(2)
N3 C7 C8 C12 167.2(3)
N3 C7 C8 C9 -9.4(4)
C12 C8 C9 C10 -1.7(4)
C7 C8 C9 C10 175.0(3)
C11 N4 C10 C9 1.1(4)
C8 C9 C10 N4 0.2(4)
C10 N4 C11 C12 -0.7(5)
N4 C11 C12 C8 -0.9(5)
C9 C8 C12 C11 2.0(4)
C7 C8 C12 C11 -174.8(3)
